data_4131132
loop_
_publ_author_name
'Tian, Maoqun'
'Yan, Ming'
'Baran, Phil S.'

_publ_section_title
;
 11-Step Total Synthesis of Araiosamines.
;
_journal_issue 43
_journal_name_full 'Journal of the American Chemical Society'
_journal_page_first 14234
_journal_page_last 14237
_journal_paper_doi 10.1021/jacs.6b09701
_journal_volume 138
_journal_year 2016
_chemical_formula_moiety 'C30 H32 Br2 N4 O4, C2 H3 N'
_chemical_formula_sum 'C32 H35 Br2 N5 O4'
_chemical_formula_weight 713.47
_space_group_crystal_system monoclinic
_space_group_IT_number 14
_space_group_name_Hall '-P 2yn'
_space_group_name_H-M_alt 'P 1 21/n 1'
_atom_sites_solution_hydrogens geom
_audit_creation_date 2016-06-07
_audit_creation_method
;
Olex2 1.2
(compiled 2016.02.19 svn.r3266 for OlexSys, GUI svn.r5155)
;
_cell_angle_alpha 90
_cell_angle_beta 90.324(11)
_cell_angle_gamma 90
_cell_formula_units_Z 4
_cell_length_a 5.303(2)
_cell_length_b 31.070(14)
_cell_length_c 19.443(9)
_cell_measurement_reflns_used 5643
_cell_measurement_temperature 100
_cell_measurement_theta_max 23.91
_cell_measurement_theta_min 2.20
_cell_volume 3203(2)
_computing_cell_refinement 'SAINT v8.34A (Bruker, 2013)'
_computing_data_collection 'APEX2 v2013.6-2 (Bruker, 2013)'
_computing_data_reduction 'SAINT v8.34A (Bruker, 2013)'
_computing_molecular_graphics 'Olex2 (Dolomanov et al., 2009)'
_computing_publication_material 'Olex2 (Dolomanov et al., 2009)'
_computing_structure_refinement 'XL (Sheldrick, 2008)'
_computing_structure_solution 'ShelXT (Sheldrick, 2008)'
_diffrn_ambient_temperature 100
_diffrn_detector_area_resol_mean 7.9
_diffrn_detector_type 'CCD Area Detector'
_diffrn_measured_fraction_theta_full 0.999
_diffrn_measured_fraction_theta_max 0.994
_diffrn_measurement_device 'Kappa Four-Circle Diffractometer'
_diffrn_measurement_device_type 'Bruker APEX-II CCD'
_diffrn_measurement_method '\f and \w scans'
_diffrn_radiation_type MoK\a
_diffrn_radiation_wavelength 0.71073
_diffrn_reflns_av_R_equivalents 0.0523
_diffrn_reflns_av_unetI/netI 0.0416
_diffrn_reflns_Laue_measured_fraction_full 0.999
_diffrn_reflns_Laue_measured_fraction_max 0.994
_diffrn_reflns_limit_h_max 6
_diffrn_reflns_limit_h_min -6
_diffrn_reflns_limit_k_max 37
_diffrn_reflns_limit_k_min -37
_diffrn_reflns_limit_l_max 23
_diffrn_reflns_limit_l_min -23
_diffrn_reflns_number 31327
_diffrn_reflns_point_group_measured_fraction_full 0.999
_diffrn_reflns_point_group_measured_fraction_max 0.994
_diffrn_reflns_theta_full 25.242
_diffrn_reflns_theta_max 25.395
_diffrn_reflns_theta_min 2.195
_diffrn_standards_number 0
_exptl_absorpt_coefficient_mu 2.575
_exptl_absorpt_correction_T_max 0.0916
_exptl_absorpt_correction_T_min 0.0639
_exptl_absorpt_correction_type multi-scan
_exptl_absorpt_process_details
;
SADABS-2014/5 (Bruker,2014/5) was used for absorption correction.
wR2(int) was 0.0837 before and 0.0485 after correction.
The Ratio of minimum to maximum transmission is 0.6976.
The \l/2 correction factor is Not present.
;
_exptl_crystal_colour colourless
_exptl_crystal_colour_primary colourless
_exptl_crystal_density_diffrn 1.479
_exptl_crystal_description block
_exptl_crystal_F_000 1456
_exptl_crystal_size_max 0.26
_exptl_crystal_size_mid 0.26
_exptl_crystal_size_min 0.16
_refine_diff_density_max 0.617
_refine_diff_density_min -0.404
_refine_diff_density_rms 0.066
_refine_ls_extinction_method none
_refine_ls_goodness_of_fit_ref 1.023
_refine_ls_hydrogen_treatment constr
_refine_ls_matrix_type full
_refine_ls_number_parameters 395
_refine_ls_number_reflns 5884
_refine_ls_number_restraints 0
_refine_ls_restrained_S_all 1.023
_refine_ls_R_factor_all 0.0568
_refine_ls_R_factor_gt 0.0362
_refine_ls_shift/su_max 0.001
_refine_ls_shift/su_mean 0.000
_refine_ls_structure_factor_coef Fsqd
_refine_ls_weighting_details 'w=1/[\s^2^(Fo^2^)+(0.0331P)^2^+2.2632P] where P=(Fo^2^+2Fc^2^)/3'
_refine_ls_weighting_scheme calc
_refine_ls_wR_factor_gt 0.0766
_refine_ls_wR_factor_ref 0.0840
_reflns_Friedel_coverage 0.000
_reflns_number_gt 4488
_reflns_number_total 5884
_reflns_threshold_expression 'I > 2\s(I)'
_cod_data_source_file ja6b09701_si_005.cif
_cod_data_source_block baran581
_cod_original_cell_volume 3203(3)
_cod_database_code 4131132
_shelx_space_group_comment
;
The symmetry employed for this shelxl refinement is uniquely defined
by the following loop, which should always be used as a source of
symmetry information in preference to the above space-group names.
They are only intended as comments.
;
_olex2_refinement_description
;
1. Fixed Uiso
 At 1.2 times of:
  All C(H) groups, All C(H,H) groups, All N(H) groups
 At 1.5 times of:
  All C(H,H,H) groups
2.a Ternary CH refined with riding coordinates:
 C6(H6), C7(H7)
2.b Secondary CH2 refined with riding coordinates:
 C8(H8A,H8B)
2.c Aromatic/amide H refined with riding coordinates:
 N2(H2), N4(H4), C4(H4A), C11(H11), C12(H12), C14(H14), C16(H16), C19(H19),
 C20(H20), C22(H22)
2.d Idealised Me refined as rotating group:
 C1(H1A,H1B,H1C), C24(H24A,H24B,H24C), C25(H25A,H25B,H25C), C28(H28A,H28B,
 H28C), C29(H29A,H29B,H29C), C30(H30A,H30B,H30C), C32(H32A,H32B,H32C)
;
_shelx_shelxl_version_number 2014/7
_olex2_submission_special_instructions 'No special instructions were received'

loop_
_space_group_symop_operation_xyz
'x, y, z'
'-x+1/2, y+1/2, -z+1/2'
'-x, -y, -z'
'x-1/2, -y-1/2, z-1/2'

loop_
_atom_site_label
_atom_site_type_symbol
_atom_site_fract_x
_atom_site_fract_y
_atom_site_fract_z
_atom_site_U_iso_or_equiv
_atom_site_adp_type
_atom_site_occupancy
_atom_site_site_symmetry_order
_atom_site_calc_flag
_atom_site_refinement_flags_posn
Br1 Br -0.30535(6) 0.50118(2) 0.06848(2) 0.03540(10) Uani 1 1 d .
Br2 Br 0.47584(7) 0.18852(2) 0.63742(2) 0.04638(12) Uani 1 1 d .
O1 O 0.5831(3) 0.41727(6) 0.61681(9) 0.0246(4) Uani 1 1 d .
O2 O 0.7353(4) 0.35337(7) 0.65696(10) 0.0335(5) Uani 1 1 d .
O3 O -0.3977(3) 0.29899(6) 0.35078(10) 0.0252(5) Uani 1 1 d .
O4 O -0.1140(3) 0.24496(6) 0.33168(10) 0.0248(4) Uani 1 1 d .
N1 N 0.4377(4) 0.35605(7) 0.57124(11) 0.0211(5) Uani 1 1 d .
N2 N 0.3803(4) 0.38975(7) 0.16458(12) 0.0244(5) Uani 1 1 d .
H2 H 0.4660 0.3833 0.1274 0.029 Uiso 1 1 calc R
N3 N -0.2232(5) 0.44435(9) 0.45620(13) 0.0327(6) Uani 1 1 d .
N4 N 0.0224(4) 0.31143(7) 0.35270(11) 0.0196(5) Uani 1 1 d .
H4 H 0.1747 0.3006 0.3483 0.024 Uiso 1 1 calc R
N5 N 0.4783(6) 0.38011(10) 0.00661(16) 0.0544(9) Uani 1 1 d .
C1 C 0.6408(6) 0.49015(10) 0.64311(16) 0.0323(7) Uani 1 1 d .
H1A H 0.6881 0.4952 0.5951 0.049 Uiso 1 1 calc GR
H1B H 0.7212 0.5118 0.6726 0.049 Uiso 1 1 calc GR
H1C H 0.4572 0.4922 0.6475 0.049 Uiso 1 1 calc GR
C2 C 0.7272(5) 0.44561(10) 0.66480(15) 0.0279(7) Uani 1 1 d .
C3 C 0.6031(5) 0.37458(10) 0.61983(15) 0.0249(7) Uani 1 1 d .
C4 C 0.2783(5) 0.37891(9) 0.52689(13) 0.0204(6) Uani 1 1 d .
H4A H 0.2851 0.4091 0.5191 0.024 Uiso 1 1 calc R
C5 C 0.1132(5) 0.35167(9) 0.49679(13) 0.0194(6) Uani 1 1 d .
C6 C -0.0886(5) 0.36328(9) 0.44471(13) 0.0195(6) Uani 1 1 d .
H6 H -0.2389 0.3447 0.4534 0.023 Uiso 1 1 calc R
C7 C -0.0079(5) 0.35681(9) 0.36814(13) 0.0200(6) Uani 1 1 d .
H7 H -0.1471 0.3681 0.3383 0.024 Uiso 1 1 calc R
C8 C 0.2323(5) 0.38187(9) 0.35042(13) 0.0197(6) Uani 1 1 d .
H8A H 0.2311 0.4097 0.3751 0.024 Uiso 1 1 calc R
H8B H 0.3810 0.3654 0.3666 0.024 Uiso 1 1 calc R
C9 C 0.2565(5) 0.39011(8) 0.27517(14) 0.0196(6) Uani 1 1 d .
C10 C 0.0996(5) 0.41932(9) 0.23672(14) 0.0209(6) Uani 1 1 d .
C11 C -0.1033(5) 0.44599(9) 0.25419(14) 0.0224(6) Uani 1 1 d .
H11 H -0.1601 0.4474 0.3004 0.027 Uiso 1 1 calc R
C12 C -0.2196(5) 0.47009(9) 0.20376(14) 0.0247(6) Uani 1 1 d .
H12 H -0.3594 0.4879 0.2147 0.030 Uiso 1 1 calc R
C13 C -0.1303(5) 0.46810(10) 0.13645(15) 0.0270(7) Uani 1 1 d .
C14 C 0.4224(5) 0.37290(9) 0.22930(14) 0.0232(6) Uani 1 1 d .
H14 H 0.5486 0.3523 0.2403 0.028 Uiso 1 1 calc R
C15 C 0.1833(5) 0.41818(9) 0.16774(14) 0.0230(6) Uani 1 1 d .
C16 C 0.0693(5) 0.44284(9) 0.11614(15) 0.0267(7) Uani 1 1 d .
H16 H 0.1260 0.4422 0.0699 0.032 Uiso 1 1 calc R
C17 C -0.1671(5) 0.40884(10) 0.45274(14) 0.0228(6) Uani 1 1 d .
C18 C 0.1637(5) 0.30910(9) 0.52310(14) 0.0212(6) Uani 1 1 d .
C19 C 0.0485(6) 0.26875(9) 0.51345(15) 0.0262(7) Uani 1 1 d .
H19 H -0.0923 0.2659 0.4834 0.031 Uiso 1 1 calc R
C20 C 0.1422(6) 0.23353(10) 0.54804(16) 0.0308(7) Uani 1 1 d .
H20 H 0.0656 0.2061 0.5422 0.037 Uiso 1 1 calc R
C21 C 0.3491(6) 0.23813(10) 0.59152(15) 0.0301(7) Uani 1 1 d .
C22 C 0.4677(6) 0.27698(9) 0.60360(15) 0.0265(7) Uani 1 1 d .
H22 H 0.6088 0.2794 0.6337 0.032 Uiso 1 1 calc R
C23 C 0.3683(5) 0.31248(9) 0.56911(14) 0.0211(6) Uani 1 1 d .
C24 C 1.0056(6) 0.44016(12) 0.65227(19) 0.0454(9) Uani 1 1 d .
H24A H 1.0542 0.4103 0.6617 0.068 Uiso 1 1 calc GR
H24B H 1.1004 0.4595 0.6827 0.068 Uiso 1 1 calc GR
H24C H 1.0431 0.4472 0.6043 0.068 Uiso 1 1 calc GR
C25 C 0.6551(6) 0.43533(10) 0.73852(15) 0.0344(8) Uani 1 1 d .
H25A H 0.4709 0.4349 0.7425 0.052 Uiso 1 1 calc GR
H25B H 0.7246 0.4574 0.7693 0.052 Uiso 1 1 calc GR
H25C H 0.7232 0.4071 0.7513 0.052 Uiso 1 1 calc GR
C26 C -0.1813(5) 0.28574(9) 0.34509(13) 0.0211(6) Uani 1 1 d .
C27 C -0.3137(5) 0.21163(9) 0.32156(16) 0.0285(7) Uani 1 1 d .
C28 C -0.1561(6) 0.17180(10) 0.3059(2) 0.0426(9) Uani 1 1 d .
H28A H -0.0553 0.1769 0.2647 0.064 Uiso 1 1 calc GR
H28B H -0.2680 0.1471 0.2982 0.064 Uiso 1 1 calc GR
H28C H -0.0438 0.1657 0.3450 0.064 Uiso 1 1 calc GR
C29 C -0.4607(6) 0.20578(10) 0.38733(17) 0.0349(8) Uani 1 1 d .
H29A H -0.3440 0.1993 0.4252 0.052 Uiso 1 1 calc GR
H29B H -0.5802 0.1820 0.3818 0.052 Uiso 1 1 calc GR
H29C H -0.5532 0.2323 0.3977 0.052 Uiso 1 1 calc GR
C30 C -0.4772(6) 0.22311(11) 0.26001(16) 0.0350(8) Uani 1 1 d .
H30A H -0.5842 0.2478 0.2715 0.052 Uiso 1 1 calc GR
H30B H -0.5836 0.1984 0.2478 0.052 Uiso 1 1 calc GR
H30C H -0.3695 0.2305 0.2210 0.052 Uiso 1 1 calc GR
C31 C 0.6379(7) 0.39319(11) -0.02619(18) 0.0392(8) Uani 1 1 d .
C32 C 0.8434(7) 0.41007(12) -0.0679(2) 0.0517(10) Uani 1 1 d .
H32A H 0.8556 0.4413 -0.0615 0.078 Uiso 1 1 calc GR
H32B H 0.8103 0.4037 -0.1165 0.078 Uiso 1 1 calc GR
H32C H 1.0024 0.3965 -0.0538 0.078 Uiso 1 1 calc GR

loop_
_atom_site_aniso_label
_atom_site_aniso_U_11
_atom_site_aniso_U_22
_atom_site_aniso_U_33
_atom_site_aniso_U_23
_atom_site_aniso_U_13
_atom_site_aniso_U_12
Br1 0.03753(19) 0.0372(2) 0.03134(18) 0.00992(14) -0.00723(13) 0.00383(15)
Br2 0.0482(2) 0.03047(19) 0.0605(2) 0.01869(17) 0.00096(18) 0.01033(16)
O1 0.0231(11) 0.0265(11) 0.0240(11) -0.0007(9) -0.0059(8) -0.0037(9)
O2 0.0326(12) 0.0346(13) 0.0333(12) -0.0001(10) -0.0130(10) 0.0097(10)
O3 0.0175(11) 0.0234(11) 0.0346(12) -0.0028(9) -0.0009(9) 0.0013(8)
O4 0.0193(10) 0.0184(10) 0.0368(12) -0.0044(9) 0.0005(9) -0.0021(8)
N1 0.0214(13) 0.0217(13) 0.0200(12) 0.0023(10) -0.0038(10) 0.0012(10)
N2 0.0238(13) 0.0282(14) 0.0211(13) -0.0018(10) 0.0028(10) 0.0006(11)
N3 0.0350(16) 0.0296(16) 0.0336(15) -0.0002(12) -0.0021(12) 0.0073(12)
N4 0.0155(12) 0.0185(12) 0.0248(13) -0.0036(10) 0.0004(10) 0.0006(10)
N5 0.073(2) 0.045(2) 0.045(2) 0.0026(15) 0.0167(18) 0.0034(17)
C1 0.0353(18) 0.0303(18) 0.0315(17) -0.0032(14) -0.0024(14) -0.0091(14)
C2 0.0229(16) 0.0330(18) 0.0277(16) -0.0098(13) -0.0070(13) -0.0023(13)
C3 0.0220(16) 0.0288(17) 0.0240(16) -0.0013(13) 0.0030(13) 0.0010(13)
C4 0.0217(15) 0.0205(15) 0.0190(14) 0.0017(11) -0.0001(12) 0.0034(12)
C5 0.0188(14) 0.0214(15) 0.0181(14) 0.0008(12) 0.0008(11) 0.0008(12)
C6 0.0189(14) 0.0183(14) 0.0214(15) -0.0008(11) -0.0006(11) -0.0016(11)
C7 0.0209(15) 0.0201(15) 0.0189(14) -0.0005(11) -0.0024(11) 0.0007(12)
C8 0.0180(14) 0.0199(15) 0.0213(15) 0.0007(12) -0.0017(11) 0.0005(12)
C9 0.0198(15) 0.0179(15) 0.0212(15) -0.0010(11) -0.0002(12) -0.0053(12)
C10 0.0230(15) 0.0186(15) 0.0210(15) -0.0015(12) -0.0023(12) -0.0051(12)
C11 0.0235(15) 0.0213(15) 0.0223(15) -0.0019(12) 0.0005(12) -0.0020(12)
C12 0.0239(16) 0.0206(15) 0.0295(17) -0.0006(12) -0.0025(13) 0.0000(12)
C13 0.0282(17) 0.0257(16) 0.0270(17) 0.0064(13) -0.0070(13) -0.0015(13)
C14 0.0226(15) 0.0226(15) 0.0244(16) 0.0001(12) -0.0055(12) -0.0014(12)
C15 0.0247(16) 0.0197(15) 0.0247(16) -0.0026(12) 0.0001(12) -0.0047(12)
C16 0.0306(17) 0.0265(17) 0.0229(15) 0.0021(13) -0.0015(13) -0.0055(14)
C17 0.0177(15) 0.0304(18) 0.0201(15) 0.0016(13) -0.0022(12) 0.0021(13)
C18 0.0218(15) 0.0213(15) 0.0205(15) -0.0008(12) 0.0029(12) 0.0016(12)
C19 0.0311(17) 0.0237(16) 0.0238(16) -0.0003(12) 0.0010(13) 0.0002(13)
C20 0.0379(19) 0.0210(16) 0.0337(18) 0.0015(13) 0.0048(15) -0.0025(14)
C21 0.0360(18) 0.0243(17) 0.0302(17) 0.0083(13) 0.0056(14) 0.0079(14)
C22 0.0287(17) 0.0273(17) 0.0236(16) 0.0051(13) 0.0017(13) 0.0072(14)
C23 0.0228(15) 0.0223(15) 0.0182(14) 0.0011(12) 0.0026(12) 0.0018(12)
C24 0.0236(18) 0.051(2) 0.061(2) -0.0257(19) -0.0015(16) -0.0059(16)
C25 0.042(2) 0.0340(19) 0.0270(17) -0.0062(14) -0.0086(14) 0.0080(15)
C26 0.0246(16) 0.0223(16) 0.0165(14) -0.0005(11) -0.0004(12) -0.0008(13)
C27 0.0240(16) 0.0186(16) 0.0428(19) -0.0081(13) 0.0006(14) -0.0072(13)
C28 0.0320(19) 0.0256(18) 0.070(3) -0.0147(17) 0.0036(17) -0.0064(15)
C29 0.0303(18) 0.0320(18) 0.0423(19) 0.0075(15) 0.0023(15) -0.0049(14)
C30 0.0313(18) 0.0392(19) 0.0344(18) -0.0115(15) -0.0023(14) -0.0095(15)
C31 0.054(2) 0.0319(19) 0.0314(19) -0.0050(15) -0.0030(17) 0.0069(17)
C32 0.052(2) 0.046(2) 0.058(2) -0.0073(19) 0.0108(19) -0.0039(19)

loop_
_atom_type_symbol
_atom_type_description
_atom_type_scat_dispersion_real
_atom_type_scat_dispersion_imag
_atom_type_scat_source
C C 0.0033 0.0016 'International Tables Vol C Tables 4.2.6.8 and 6.1.1.4'
H H 0.0000 0.0000 'International Tables Vol C Tables 4.2.6.8 and 6.1.1.4'
Br Br -0.2901 2.4595 'International Tables Vol C Tables 4.2.6.8 and 6.1.1.4'
N N 0.0061 0.0033 'International Tables Vol C Tables 4.2.6.8 and 6.1.1.4'
O O 0.0106 0.0060 'International Tables Vol C Tables 4.2.6.8 and 6.1.1.4'

loop_
_geom_angle_atom_site_label_1
_geom_angle_atom_site_label_2
_geom_angle_atom_site_label_3
_geom_angle
C3 O1 C2 121.4(2)
C26 O4 C27 119.4(2)
C4 N1 C3 125.3(2)
C4 N1 C23 108.3(2)
C23 N1 C3 125.2(2)
C14 N2 H2 125.6
C15 N2 H2 125.6
C15 N2 C14 108.9(2)
C7 N4 H4 119.8
C26 N4 H4 119.8
C26 N4 C7 120.5(2)
H1A C1 H1B 109.5
H1A C1 H1C 109.5
H1B C1 H1C 109.5
C2 C1 H1A 109.5
C2 C1 H1B 109.5
C2 C1 H1C 109.5
O1 C2 C1 102.2(2)
O1 C2 C24 109.4(2)
O1 C2 C25 109.6(2)
C1 C2 C25 112.1(3)
C24 C2 C1 110.6(3)
C24 C2 C25 112.4(3)
O1 C3 N1 109.2(2)
O2 C3 O1 128.3(3)
O2 C3 N1 122.6(3)
N1 C4 H4A 125.1
C5 C4 N1 109.7(2)
C5 C4 H4A 125.1
C4 C5 C6 126.6(2)
C4 C5 C18 107.6(2)
C18 C5 C6 125.8(2)
C5 C6 H6 108.0
C5 C6 C7 114.2(2)
C7 C6 H6 108.0
C17 C6 C5 110.8(2)
C17 C6 H6 108.0
C17 C6 C7 107.5(2)
N4 C7 C6 110.7(2)
N4 C7 H7 107.6
N4 C7 C8 110.7(2)
C6 C7 H7 107.6
C8 C7 C6 112.4(2)
C8 C7 H7 107.6
C7 C8 H8A 109.1
C7 C8 H8B 109.1
H8A C8 H8B 107.8
C9 C8 C7 112.6(2)
C9 C8 H8A 109.1
C9 C8 H8B 109.1
C10 C9 C8 124.4(2)
C14 C9 C8 129.3(3)
C14 C9 C10 106.3(2)
C11 C10 C9 133.6(3)
C11 C10 C15 119.3(3)
C15 C10 C9 107.0(2)
C10 C11 H11 120.3
C12 C11 C10 119.4(3)
C12 C11 H11 120.3
C11 C12 H12 120.3
C11 C12 C13 119.4(3)
C13 C12 H12 120.3
C12 C13 Br1 117.3(2)
C16 C13 Br1 118.6(2)
C16 C13 C12 124.0(3)
N2 C14 H14 124.9
C9 C14 N2 110.2(2)
C9 C14 H14 124.9
N2 C15 C10 107.6(2)
N2 C15 C16 130.4(3)
C16 C15 C10 122.0(3)
C13 C16 C15 115.9(3)
C13 C16 H16 122.1
C15 C16 H16 122.1
N3 C17 C6 177.0(3)
C19 C18 C5 133.7(3)
C23 C18 C5 107.3(2)
C23 C18 C19 119.0(3)
C18 C19 H19 120.4
C20 C19 C18 119.2(3)
C20 C19 H19 120.4
C19 C20 H20 120.1
C19 C20 C21 119.8(3)
C21 C20 H20 120.1
C20 C21 Br2 118.6(2)
C22 C21 Br2 118.0(2)
C22 C21 C20 123.4(3)
C21 C22 H22 122.0
C21 C22 C23 116.1(3)
C23 C22 H22 122.0
N1 C23 C18 107.0(2)
C22 C23 N1 130.6(3)
C22 C23 C18 122.4(3)
C2 C24 H24A 109.5
C2 C24 H24B 109.5
C2 C24 H24C 109.5
H24A C24 H24B 109.5
H24A C24 H24C 109.5
H24B C24 H24C 109.5
C2 C25 H25A 109.5
C2 C25 H25B 109.5
C2 C25 H25C 109.5
H25A C25 H25B 109.5
H25A C25 H25C 109.5
H25B C25 H25C 109.5
O3 C26 O4 125.8(2)
O3 C26 N4 122.7(3)
O4 C26 N4 111.4(2)
O4 C27 C28 101.5(2)
O4 C27 C29 109.9(2)
O4 C27 C30 110.1(2)
C29 C27 C28 110.9(3)
C29 C27 C30 113.6(3)
C30 C27 C28 110.2(3)
C27 C28 H28A 109.5
C27 C28 H28B 109.5
C27 C28 H28C 109.5
H28A C28 H28B 109.5
H28A C28 H28C 109.5
H28B C28 H28C 109.5
C27 C29 H29A 109.5
C27 C29 H29B 109.5
C27 C29 H29C 109.5
H29A C29 H29B 109.5
H29A C29 H29C 109.5
H29B C29 H29C 109.5
C27 C30 H30A 109.5
C27 C30 H30B 109.5
C27 C30 H30C 109.5
H30A C30 H30B 109.5
H30A C30 H30C 109.5
H30B C30 H30C 109.5
N5 C31 C32 179.7(4)
C31 C32 H32A 109.5
C31 C32 H32B 109.5
C31 C32 H32C 109.5
H32A C32 H32B 109.5
H32A C32 H32C 109.5
H32B C32 H32C 109.5

loop_
_geom_bond_atom_site_label_1
_geom_bond_atom_site_label_2
_geom_bond_distance
Br1 C13 1.911(3)
Br2 C21 1.902(3)
O1 C2 1.490(3)
O1 C3 1.332(3)
O2 C3 1.200(3)
O3 C26 1.225(3)
O4 C26 1.342(3)
O4 C27 1.494(3)
N1 C3 1.409(4)
N1 C4 1.398(3)
N1 C23 1.403(4)
N2 H2 0.8800
N2 C14 1.380(4)
N2 C15 1.370(4)
N3 C17 1.145(4)
N4 H4 0.8800
N4 C7 1.451(3)
N4 C26 1.351(3)
N5 C31 1.137(4)
C1 H1A 0.9800
C1 H1B 0.9800
C1 H1C 0.9800
C1 C2 1.517(4)
C2 C24 1.507(4)
C2 C25 1.519(4)
C4 H4A 0.9500
C4 C5 1.349(4)
C5 C6 1.513(4)
C5 C18 1.443(4)
C6 H6 1.0000
C6 C7 1.564(4)
C6 C17 1.484(4)
C7 H7 1.0000
C7 C8 1.534(4)
C8 H8A 0.9900
C8 H8B 0.9900
C8 C9 1.492(4)
C9 C10 1.438(4)
C9 C14 1.365(4)
C10 C11 1.401(4)
C10 C15 1.415(4)
C11 H11 0.9500
C11 C12 1.377(4)
C12 H12 0.9500
C12 C13 1.396(4)
C13 C16 1.377(4)
C14 H14 0.9500
C15 C16 1.397(4)
C16 H16 0.9500
C18 C19 1.407(4)
C18 C23 1.406(4)
C19 H19 0.9500
C19 C20 1.376(4)
C20 H20 0.9500
C20 C21 1.388(4)
C21 C22 1.381(4)
C22 H22 0.9500
C22 C23 1.393(4)
C24 H24A 0.9800
C24 H24B 0.9800
C24 H24C 0.9800
C25 H25A 0.9800
C25 H25B 0.9800
C25 H25C 0.9800
C27 C28 1.525(4)
C27 C29 1.512(4)
C27 C30 1.516(4)
C28 H28A 0.9800
C28 H28B 0.9800
C28 H28C 0.9800
C29 H29A 0.9800
C29 H29B 0.9800
C29 H29C 0.9800
C30 H30A 0.9800
C30 H30B 0.9800
C30 H30C 0.9800
C31 C32 1.460(5)
C32 H32A 0.9800
C32 H32B 0.9800
C32 H32C 0.9800

loop_
_geom_torsion_atom_site_label_1
_geom_torsion_atom_site_label_2
_geom_torsion_atom_site_label_3
_geom_torsion_atom_site_label_4
_geom_torsion
Br1 C13 C16 C15 -177.6(2)
Br2 C21 C22 C23 -179.8(2)
N1 C4 C5 C6 -179.1(2)
N1 C4 C5 C18 0.8(3)
N2 C15 C16 C13 179.0(3)
N4 C7 C8 C9 77.8(3)
C2 O1 C3 O2 -2.5(4)
C2 O1 C3 N1 177.0(2)
C3 O1 C2 C1 -178.9(2)
C3 O1 C2 C24 63.8(3)
C3 O1 C2 C25 -59.8(3)
C3 N1 C4 C5 -168.5(2)
C3 N1 C23 C18 167.9(2)
C3 N1 C23 C22 -11.9(5)
C4 N1 C3 O1 0.1(4)
C4 N1 C3 O2 179.6(3)
C4 N1 C23 C18 -0.2(3)
C4 N1 C23 C22 -180.0(3)
C4 C5 C6 C7 95.4(3)
C4 C5 C6 C17 -26.2(4)
C4 C5 C18 C19 176.6(3)
C4 C5 C18 C23 -0.9(3)
C5 C6 C7 N4 68.2(3)
C5 C6 C7 C8 -56.1(3)
C5 C18 C19 C20 -178.7(3)
C5 C18 C23 N1 0.7(3)
C5 C18 C23 C22 -179.5(3)
C6 C5 C18 C19 -3.6(5)
C6 C5 C18 C23 178.9(2)
C6 C7 C8 C9 -157.9(2)
C7 N4 C26 O3 -0.1(4)
C7 N4 C26 O4 -179.4(2)
C7 C8 C9 C10 70.1(3)
C7 C8 C9 C14 -110.0(3)
C8 C9 C10 C11 -0.7(5)
C8 C9 C10 C15 179.6(2)
C8 C9 C14 N2 -179.5(3)
C9 C10 C11 C12 -178.7(3)
C9 C10 C15 N2 0.0(3)
C9 C10 C15 C16 179.6(2)
C10 C9 C14 N2 0.4(3)
C10 C11 C12 C13 -1.2(4)
C10 C15 C16 C13 -0.4(4)
C11 C10 C15 N2 -179.7(2)
C11 C10 C15 C16 -0.1(4)
C11 C12 C13 Br1 178.5(2)
C11 C12 C13 C16 0.6(4)
C12 C13 C16 C15 0.1(4)
C14 N2 C15 C10 0.2(3)
C14 N2 C15 C16 -179.3(3)
C14 C9 C10 C11 179.3(3)
C14 C9 C10 C15 -0.3(3)
C15 N2 C14 C9 -0.4(3)
C15 C10 C11 C12 0.9(4)
C17 C6 C7 N4 -168.4(2)
C17 C6 C7 C8 67.2(3)
C18 C5 C6 C7 -84.5(3)
C18 C5 C6 C17 154.0(3)
C18 C19 C20 C21 -0.4(4)
C19 C18 C23 N1 -177.2(2)
C19 C18 C23 C22 2.5(4)
C19 C20 C21 Br2 -179.1(2)
C19 C20 C21 C22 1.2(5)
C20 C21 C22 C23 -0.2(4)
C21 C22 C23 N1 178.0(3)
C21 C22 C23 C18 -1.7(4)
C23 N1 C3 O1 -166.1(2)
C23 N1 C3 O2 13.5(4)
C23 N1 C4 C5 -0.4(3)
C23 C18 C19 C20 -1.4(4)
C26 O4 C27 C28 178.4(2)
C26 O4 C27 C29 -64.2(3)
C26 O4 C27 C30 61.7(3)
C26 N4 C7 C6 74.0(3)
C26 N4 C7 C8 -160.7(2)
C27 O4 C26 O3 0.8(4)
C27 O4 C26 N4 -180.0(2)
